data_7059609
loop_
_publ_author_name
'Beheshti, Azizolla'
'Mousavifard, Elham Sadat'
'Zargar, Behrooz'
'Mayer, Peter'
'Rezatofighi, Seyedeh Elham'

_publ_section_title
;
 Synthesis and dye adsorption studies of the
 {dibromo(1,1&#x2032;-(1,2-ethanediyl)bis(3-methyl-imidazole-2-thione)dicopper(i)}n
 polymer and its conversion to CuO nanospheres for photocatalytic and
 antibacterial applications
;
_journal_issue 20
_journal_name_full 'New Journal of Chemistry'
_journal_page_first 8520
_journal_page_last 8537
_journal_paper_doi 10.1039/D0NJ01721C
_journal_volume 44
_journal_year 2020
_chemical_formula_moiety 'C10 H14 N4 S, Cu Br3'
_chemical_formula_sum 'C10 H14 Br3 Cu N4 S'
_chemical_formula_weight 525.58
_chemical_name_common AB124
_space_group_crystal_system monoclinic
_space_group_IT_number 14
_space_group_name_Hall '-P 2ybc'
_space_group_name_H-M_alt 'P 1 21/c 1'
_atom_sites_solution_hydrogens geom
_audit_block_code Cu_Br_C10H14N4S_wv329_beheshti
_audit_creation_method 'APEX3 v2017.3-0'
_audit_update_record
;
2019-04-10 deposited with the CCDC.	2020-04-29 downloaded from the CCDC.
;
_cell_angle_alpha 90
_cell_angle_beta 103.2010(10)
_cell_angle_gamma 90
_cell_formula_units_Z 4
_cell_length_a 12.8850(4)
_cell_length_b 7.0118(2)
_cell_length_c 18.0443(6)
_cell_measurement_reflns_used 6776
_cell_measurement_temperature 299.(2)
_cell_measurement_theta_max 26.0968
_cell_measurement_theta_min 3.1202
_cell_volume 1587.17(9)
_computing_cell_refinement 'SAINT V8.38A (Bruker AXS Inc., 2017)'
_computing_data_collection 'APEX3 v2016.5-0, Bruker AXS (2016)'
_computing_data_reduction 'SAINT V8.38A (Bruker AXS Inc., 2017)'
_computing_molecular_graphics 'shelXle (C.B. Huebschle, rev 833)'
_computing_structure_refinement 'SHELXL-2016/6 (Sheldrick, 2016)'
_computing_structure_solution 'SHELXT 2014/5 (Sheldrick, 2014)'
_diffrn_ambient_temperature 299.(2)
_diffrn_detector_area_resol_mean 7.3910
_diffrn_measured_fraction_theta_full 0.999
_diffrn_measured_fraction_theta_max 0.999
_diffrn_measurement_device 'fixed-chi three-circle diffractometer'
_diffrn_measurement_device_type 'Bruker D8 Venture TXS'
_diffrn_measurement_method 'mix of phi and omega scans'
_diffrn_radiation_monochromator 'focusing mirrors'
_diffrn_radiation_type MoK\a
_diffrn_radiation_wavelength 0.71073
_diffrn_reflns_av_R_equivalents 0.0286
_diffrn_reflns_av_unetI/netI 0.0259
_diffrn_reflns_Laue_measured_fraction_full 0.999
_diffrn_reflns_Laue_measured_fraction_max 0.999
_diffrn_reflns_limit_h_max 16
_diffrn_reflns_limit_h_min -16
_diffrn_reflns_limit_k_max 8
_diffrn_reflns_limit_k_min -8
_diffrn_reflns_limit_l_max 22
_diffrn_reflns_limit_l_min -22
_diffrn_reflns_number 14753
_diffrn_reflns_point_group_measured_fraction_full 0.999
_diffrn_reflns_point_group_measured_fraction_max 0.999
_diffrn_reflns_theta_full 25.242
_diffrn_reflns_theta_max 26.371
_diffrn_reflns_theta_min 3.120
_diffrn_source 'rotating anode (TXS)'
_diffrn_source_current 50
_diffrn_source_power 2.5
_diffrn_source_type 'Bruker TXS'
_diffrn_source_voltage 50
_exptl_absorpt_coefficient_mu 9.051
_exptl_absorpt_correction_T_max 0.84
_exptl_absorpt_correction_T_min 0.73
_exptl_absorpt_correction_type multi-scan
_exptl_absorpt_process_details
;
SADABS-2016/2 - Bruker AXS area detector scaling and absorption correction
;
_exptl_crystal_colour colourless
_exptl_crystal_density_diffrn 2.200
_exptl_crystal_density_method 'not measured'
_exptl_crystal_description block
_exptl_crystal_F_000 1008
_exptl_crystal_size_max 0.030
_exptl_crystal_size_mid 0.030
_exptl_crystal_size_min 0.020
_refine_diff_density_max 0.317
_refine_diff_density_min -0.420
_refine_diff_density_rms 0.066
_refine_ls_extinction_method none
_refine_ls_goodness_of_fit_ref 1.021
_refine_ls_hydrogen_treatment constr
_refine_ls_matrix_type full
_refine_ls_number_parameters 174
_refine_ls_number_reflns 3250
_refine_ls_number_restraints 0
_refine_ls_restrained_S_all 1.021
_refine_ls_R_factor_all 0.0330
_refine_ls_R_factor_gt 0.0229
_refine_ls_shift/su_max 0.001
_refine_ls_shift/su_mean 0.000
_refine_ls_structure_factor_coef Fsqd
_refine_ls_weighting_details 'w=1/[\s^2^(Fo^2^)+(0.0155P)^2^+1.1418P] where P=(Fo^2^+2Fc^2^)/3'
_refine_ls_weighting_scheme calc
_refine_ls_wR_factor_gt 0.0450
_refine_ls_wR_factor_ref 0.0480
_reflns_Friedel_coverage 0.000
_reflns_number_gt 2693
_reflns_number_total 3250
_reflns_threshold_expression 'I > 2\s(I)'
_cod_data_source_file d0nj01721c2.cif
_cod_data_source_block wv329
_cod_depositor_comments
;
The following automatic conversions were performed:

data item '_exptl_absorpt_correction_type' value 'Multi-Scan' was
changed to 'multi-scan' in accordance with the
/home/data/users/saulius/crontab/automatic-downloads/rss-feeds/RSC/lib/dictionaries/cif_core.dic
dictionary named 'cif_core.dic' version 2.4.2 last updated on
2011-04-26.

Automatic conversion script
Id: cif_fix_values 7556 2019-12-06 15:28:31Z antanas 

 Adding full bibliography for 7059609--7059610.cif.

 Adding full bibliography for 7059609--7059610.cif.
;
_cod_database_code 7059609
_shelx_estimated_absorpt_t_min 0.773
_shelx_estimated_absorpt_t_max 0.840
_shelx_space_group_comment
;
The symmetry employed for this shelxl refinement is uniquely defined
by the following loop, which should always be used as a source of
symmetry information in preference to the above space-group names.
They are only intended as comments.
;

loop_
_space_group_symop_operation_xyz
'x, y, z'
'-x, y+1/2, -z+1/2'
'-x, -y, -z'
'x, -y-1/2, z-1/2'

loop_
_atom_site_label
_atom_site_type_symbol
_atom_site_fract_x
_atom_site_fract_y
_atom_site_fract_z
_atom_site_U_iso_or_equiv
_atom_site_adp_type
_atom_site_occupancy
_atom_site_site_symmetry_order
_atom_site_calc_flag
_atom_site_refinement_flags_posn
_atom_site_refinement_flags_adp
_atom_site_refinement_flags_occupancy
_atom_site_disorder_assembly
_atom_site_disorder_group
Br1 Br 0.91043(2) 0.24460(4) 0.47428(2) 0.04451(9) Uani 1 1 d . . . . .
Br2 Br 0.60432(2) 0.47372(4) 0.40937(2) 0.04440(9) Uani 1 1 d . . . . .
Br3 Br 0.75824(2) 0.28684(4) 0.24990(2) 0.04611(9) Uani 1 1 d . . . . .
Cu1 Cu 0.75998(3) 0.33550(5) 0.38058(2) 0.04495(11) Uani 1 1 d . . . . .
S1 S 0.34036(5) 0.35438(10) 0.31998(4) 0.03445(16) Uani 1 1 d . . . . .
N1 N 0.43124(16) 0.0145(3) 0.37363(12) 0.0336(5) Uani 1 1 d . . . . .
N2 N 0.30684(17) 0.0958(3) 0.43042(12) 0.0333(5) Uani 1 1 d . . . . .
N3 N 0.13807(17) 0.3462(3) 0.33838(13) 0.0353(5) Uani 1 1 d . . . . .
N4 N 0.14178(17) 0.3114(3) 0.22021(13) 0.0336(5) Uani 1 1 d . . . . .
C1 C 0.3589(2) 0.1483(4) 0.37681(14) 0.0298(6) Uani 1 1 d . . . . .
C2 C 0.4240(2) -0.1266(4) 0.42505(17) 0.0428(7) Uani 1 1 d . . . . .
H2 H 0.465322 -0.236539 0.434160 0.051 Uiso 1 1 calc R U . . .
C3 C 0.3469(2) -0.0772(4) 0.45944(16) 0.0432(7) Uani 1 1 d . . . . .
H3 H 0.324223 -0.147370 0.496534 0.052 Uiso 1 1 calc R U . . .
C4 C 0.4999(2) 0.0067(4) 0.31943(18) 0.0465(8) Uani 1 1 d . . . . .
H4A H 0.540683 -0.109137 0.326920 0.070 Uiso 1 1 calc R U . . .
H4B H 0.547312 0.114117 0.327311 0.070 Uiso 1 1 calc R U . . .
H4C H 0.456733 0.009874 0.268475 0.070 Uiso 1 1 calc R U . . .
C5 C 0.2208(2) 0.1901(4) 0.45900(17) 0.0455(8) Uani 1 1 d . . . . .
H5A H 0.247405 0.217048 0.512712 0.055 Uiso 1 1 calc R U . . .
H5B H 0.162271 0.100575 0.454638 0.055 Uiso 1 1 calc R U . . .
C6 C 0.1776(2) 0.3711(4) 0.42006(17) 0.0434(7) Uani 1 1 d . . . . .
H6A H 0.120175 0.417123 0.441895 0.052 Uiso 1 1 calc R U . . .
H6B H 0.233424 0.466933 0.429081 0.052 Uiso 1 1 calc R U . . .
C7 C 0.2023(2) 0.3335(4) 0.28973(15) 0.0294(6) Uani 1 1 d . . . . .
C8 C 0.0348(2) 0.3300(4) 0.2984(2) 0.0474(8) Uani 1 1 d . . . . .
H8 H -0.025702 0.331909 0.318374 0.057 Uiso 1 1 calc R U . . .
C9 C 0.0372(2) 0.3108(4) 0.2252(2) 0.0485(8) Uani 1 1 d . . . . .
H9 H -0.021724 0.299016 0.184698 0.058 Uiso 1 1 calc R U . . .
C10 C 0.1789(3) 0.2987(4) 0.14978(16) 0.0496(8) Uani 1 1 d . . . . .
H10A H 0.134288 0.212098 0.115423 0.074 Uiso 1 1 calc R U . . .
H10B H 0.251106 0.253217 0.160877 0.074 Uiso 1 1 calc R U . . .
H10C H 0.175874 0.422614 0.126712 0.074 Uiso 1 1 calc R U . . .

loop_
_atom_site_aniso_label
_atom_site_aniso_U_11
_atom_site_aniso_U_22
_atom_site_aniso_U_33
_atom_site_aniso_U_23
_atom_site_aniso_U_13
_atom_site_aniso_U_12
Br1 0.03817(17) 0.04401(17) 0.05060(19) -0.00264(14) 0.00857(14) 0.00320(13)
Br2 0.03619(16) 0.04406(17) 0.05374(19) 0.00361(14) 0.01194(14) 0.00878(13)
Br3 0.04030(17) 0.04834(18) 0.04536(18) -0.00610(14) 0.00078(13) 0.00944(13)
Cu1 0.0426(2) 0.0368(2) 0.0564(2) 0.00089(18) 0.01347(18) -0.00019(17)
S1 0.0272(3) 0.0378(4) 0.0399(4) 0.0113(3) 0.0109(3) 0.0006(3)
N1 0.0287(12) 0.0342(12) 0.0358(13) -0.0034(10) 0.0027(10) 0.0026(10)
N2 0.0415(13) 0.0326(12) 0.0279(12) 0.0001(10) 0.0123(10) -0.0020(10)
N3 0.0310(12) 0.0335(12) 0.0451(14) -0.0030(11) 0.0167(11) 0.0015(10)
N4 0.0349(13) 0.0257(11) 0.0385(13) 0.0038(10) 0.0049(11) 0.0028(10)
C1 0.0303(14) 0.0292(14) 0.0283(14) -0.0013(11) 0.0033(11) 0.0004(11)
C2 0.0476(18) 0.0309(15) 0.0440(17) 0.0061(13) -0.0017(15) 0.0036(13)
C3 0.058(2) 0.0366(16) 0.0325(16) 0.0083(13) 0.0056(14) -0.0020(15)
C4 0.0342(15) 0.0518(19) 0.057(2) -0.0076(16) 0.0179(15) 0.0059(14)
C5 0.0554(19) 0.0506(18) 0.0382(17) -0.0007(14) 0.0269(15) -0.0003(15)
C6 0.0490(18) 0.0416(17) 0.0464(18) -0.0115(14) 0.0247(15) 0.0002(14)
C7 0.0301(14) 0.0251(13) 0.0345(15) 0.0034(11) 0.0108(12) 0.0005(11)
C8 0.0298(16) 0.0443(18) 0.071(2) -0.0001(17) 0.0184(16) 0.0020(13)
C9 0.0309(16) 0.0401(17) 0.068(2) 0.0001(16) -0.0024(15) 0.0014(13)
C10 0.069(2) 0.0436(18) 0.0348(17) 0.0024(14) 0.0090(16) 0.0067(16)

loop_
_atom_type_symbol
_atom_type_description
_atom_type_scat_dispersion_real
_atom_type_scat_dispersion_imag
_atom_type_scat_source
C C 0.0033 0.0016 'International Tables Vol C Tables 4.2.6.8 and 6.1.1.4'
H H 0.0000 0.0000 'International Tables Vol C Tables 4.2.6.8 and 6.1.1.4'
Br Br -0.2901 2.4595 'International Tables Vol C Tables 4.2.6.8 and 6.1.1.4'
Cu Cu 0.3201 1.2651 'International Tables Vol C Tables 4.2.6.8 and 6.1.1.4'
N N 0.0061 0.0033 'International Tables Vol C Tables 4.2.6.8 and 6.1.1.4'
S S 0.1246 0.1234 'International Tables Vol C Tables 4.2.6.8 and 6.1.1.4'

loop_
_geom_angle_atom_site_label_1
_geom_angle_atom_site_label_2
_geom_angle_atom_site_label_3
_geom_angle
_geom_angle_site_symmetry_1
_geom_angle_site_symmetry_3
_geom_angle_publ_flag
Br1 Cu1 Br3 119.597(18) . . ?
Br1 Cu1 Br2 123.30(2) . . ?
Br3 Cu1 Br2 117.101(19) . . ?
C7 S1 C1 96.14(12) . . ?
C1 N1 C2 108.8(2) . . ?
C1 N1 C4 126.3(2) . . ?
C2 N1 C4 124.7(2) . . ?
C1 N2 C3 108.0(2) . . ?
C1 N2 C5 131.5(2) . . ?
C3 N2 C5 120.5(2) . . ?
C7 N3 C8 108.8(2) . . ?
C7 N3 C6 123.1(2) . . ?
C8 N3 C6 128.2(2) . . ?
C7 N4 C9 108.2(2) . . ?
C7 N4 C10 126.3(2) . . ?
C9 N4 C10 125.5(3) . . ?
N1 C1 N2 107.9(2) . . ?
N1 C1 S1 123.9(2) . . ?
N2 C1 S1 128.3(2) . . ?
C3 C2 N1 107.5(3) . . ?
C3 C2 H2 126.3 . . ?
N1 C2 H2 126.3 . . ?
C2 C3 N2 107.9(2) . . ?
C2 C3 H3 126.0 . . ?
N2 C3 H3 126.0 . . ?
N1 C4 H4A 109.5 . . ?
N1 C4 H4B 109.5 . . ?
H4A C4 H4B 109.5 . . ?
N1 C4 H4C 109.5 . . ?
H4A C4 H4C 109.5 . . ?
H4B C4 H4C 109.5 . . ?
N2 C5 C6 116.3(2) . . ?
N2 C5 H5A 108.2 . . ?
C6 C5 H5A 108.2 . . ?
N2 C5 H5B 108.2 . . ?
C6 C5 H5B 108.2 . . ?
H5A C5 H5B 107.4 . . ?
N3 C6 C5 112.4(2) . . ?
N3 C6 H6A 109.1 . . ?
C5 C6 H6A 109.1 . . ?
N3 C6 H6B 109.1 . . ?
C5 C6 H6B 109.1 . . ?
H6A C6 H6B 107.9 . . ?
N4 C7 N3 108.1(2) . . ?
N4 C7 S1 130.03(19) . . ?
N3 C7 S1 121.9(2) . . ?
C9 C8 N3 106.9(3) . . ?
C9 C8 H8 126.6 . . ?
N3 C8 H8 126.6 . . ?
C8 C9 N4 108.1(3) . . ?
C8 C9 H9 125.9 . . ?
N4 C9 H9 125.9 . . ?
N4 C10 H10A 109.5 . . ?
N4 C10 H10B 109.5 . . ?
H10A C10 H10B 109.5 . . ?
N4 C10 H10C 109.5 . . ?
H10A C10 H10C 109.5 . . ?
H10B C10 H10C 109.5 . . ?

loop_
_geom_bond_atom_site_label_1
_geom_bond_atom_site_label_2
_geom_bond_distance
_geom_bond_site_symmetry_2
_geom_bond_publ_flag
Br1 Cu1 2.3507(5) . ?
Br2 Cu1 2.3891(5) . ?
Br3 Cu1 2.3777(5) . ?
S1 C7 1.744(3) . ?
S1 C1 1.757(3) . ?
N1 C1 1.332(3) . ?
N1 C2 1.374(3) . ?
N1 C4 1.462(3) . ?
N2 C1 1.348(3) . ?
N2 C3 1.375(4) . ?
N2 C5 1.481(3) . ?
N3 C7 1.340(3) . ?
N3 C8 1.366(4) . ?
N3 C6 1.456(4) . ?
N4 C7 1.326(3) . ?
N4 C9 1.371(4) . ?
N4 C10 1.460(3) . ?
C2 C3 1.331(4) . ?
C2 H2 0.9300 . ?
C3 H3 0.9300 . ?
C4 H4A 0.9600 . ?
C4 H4B 0.9600 . ?
C4 H4C 0.9600 . ?
C5 C6 1.495(4) . ?
C5 H5A 0.9700 . ?
C5 H5B 0.9700 . ?
C6 H6A 0.9700 . ?
C6 H6B 0.9700 . ?
C8 C9 1.335(5) . ?
C8 H8 0.9300 . ?
C9 H9 0.9300 . ?
C10 H10A 0.9600 . ?
C10 H10B 0.9600 . ?
C10 H10C 0.9600 . ?

loop_
_geom_torsion_atom_site_label_1
_geom_torsion_atom_site_label_2
_geom_torsion_atom_site_label_3
_geom_torsion_atom_site_label_4
_geom_torsion
_geom_torsion_site_symmetry_1
_geom_torsion_site_symmetry_2
_geom_torsion_site_symmetry_3
_geom_torsion_site_symmetry_4
_geom_torsion_publ_flag
C2 N1 C1 N2 1.0(3) . . . . ?
C4 N1 C1 N2 175.1(2) . . . . ?
C2 N1 C1 S1 -179.6(2) . . . . ?
C4 N1 C1 S1 -5.5(4) . . . . ?
C3 N2 C1 N1 -1.4(3) . . . . ?
C5 N2 C1 N1 178.8(3) . . . . ?
C3 N2 C1 S1 179.2(2) . . . . ?
C5 N2 C1 S1 -0.6(4) . . . . ?
C7 S1 C1 N1 131.0(2) . . . . ?
C7 S1 C1 N2 -49.8(3) . . . . ?
C1 N1 C2 C3 -0.1(3) . . . . ?
C4 N1 C2 C3 -174.3(3) . . . . ?
N1 C2 C3 N2 -0.8(3) . . . . ?
C1 N2 C3 C2 1.4(3) . . . . ?
C5 N2 C3 C2 -178.8(3) . . . . ?
C1 N2 C5 C6 3.8(5) . . . . ?
C3 N2 C5 C6 -176.0(3) . . . . ?
C7 N3 C6 C5 -76.9(3) . . . . ?
C8 N3 C6 C5 102.3(3) . . . . ?
N2 C5 C6 N3 56.5(4) . . . . ?
C9 N4 C7 N3 0.2(3) . . . . ?
C10 N4 C7 N3 177.6(2) . . . . ?
C9 N4 C7 S1 -177.3(2) . . . . ?
C10 N4 C7 S1 0.0(4) . . . . ?
C8 N3 C7 N4 0.5(3) . . . . ?
C6 N3 C7 N4 179.9(2) . . . . ?
C8 N3 C7 S1 178.3(2) . . . . ?
C6 N3 C7 S1 -2.3(4) . . . . ?
C1 S1 C7 N4 -118.2(3) . . . . ?
C1 S1 C7 N3 64.6(2) . . . . ?
C7 N3 C8 C9 -1.1(3) . . . . ?
C6 N3 C8 C9 179.6(3) . . . . ?
N3 C8 C9 N4 1.2(3) . . . . ?
C7 N4 C9 C8 -0.9(3) . . . . ?
C10 N4 C9 C8 -178.3(3) . . . . ?
